data_7016296
loop_
_publ_author_name
'Nebra, Noel'
'Lisena, J\'er\^ome'
'Saffon, Nathalie'
'Maron, Laurent'
'Martin-Vaca, Blanca'
'Bourissou, Didier'

_publ_section_title
;
 Original palladium pincer complexes deriving from
 1,3-bis(thiophosphinoyl)indene proligands: C(sp(3))-H versus
 C(sp(2))-H bond activation.
;
_journal_issue 35
_journal_name_full 'Dalton transactions (Cambridge, England : 2003)'
_journal_page_first 8912
_journal_page_last 8921
_journal_paper_doi 10.1039/c1dt10118h
_journal_volume 40
_journal_year 2011
_chemical_formula_sum 'C45 H52 Cl N O P2 Pd S2'
_chemical_formula_weight 890.79
_chemical_name_systematic
;
?
;
_space_group_IT_number 14
_symmetry_cell_setting monoclinic
_symmetry_space_group_name_Hall '-P 2ybc'
_symmetry_space_group_name_H-M 'P 1 21/c 1'
_atom_sites_solution_hydrogens geom
_atom_sites_solution_primary direct
_atom_sites_solution_secondary difmap
_audit_creation_method SHELXL-97
_cell_angle_alpha 90.00
_cell_angle_beta 94.803(3)
_cell_angle_gamma 90.00
_cell_formula_units_Z 4
_cell_length_a 11.5761(5)
_cell_length_b 24.9932(10)
_cell_length_c 14.8809(6)
_cell_measurement_reflns_used 2437
_cell_measurement_temperature 173(2)
_cell_measurement_theta_max 22.00
_cell_measurement_theta_min 2.29
_cell_volume 4290.3(3)
_computing_cell_refinement 'Bruker SMART'
_computing_data_collection 'Bruker SMART'
_computing_data_reduction 'Bruker SAINT'
_computing_molecular_graphics 'Bruker SHELXTL'
_computing_publication_material 'Bruker SHELXTL'
_computing_structure_refinement 'SHELXL-97 (Sheldrick, 1997)'
_computing_structure_solution 'SHELXS-97 (Sheldrick, 1990)'
_diffrn_ambient_temperature 173(2)
_diffrn_measured_fraction_theta_full 0.990
_diffrn_measured_fraction_theta_max 0.990
_diffrn_measurement_device_type 'CCD area detector'
_diffrn_measurement_method 'phi and omega scans'
_diffrn_radiation_monochromator graphite
_diffrn_radiation_source 'fine-focus sealed tube'
_diffrn_radiation_type MoK\a
_diffrn_radiation_wavelength 0.71073
_diffrn_reflns_av_R_equivalents 0.1867
_diffrn_reflns_av_sigmaI/netI 0.1379
_diffrn_reflns_limit_h_max 13
_diffrn_reflns_limit_h_min -13
_diffrn_reflns_limit_k_max 29
_diffrn_reflns_limit_k_min -29
_diffrn_reflns_limit_l_max 17
_diffrn_reflns_limit_l_min -17
_diffrn_reflns_number 41879
_diffrn_reflns_theta_full 24.71
_diffrn_reflns_theta_max 24.71
_diffrn_reflns_theta_min 5.15
_exptl_absorpt_coefficient_mu 0.701
_exptl_absorpt_correction_T_max 0.9793
_exptl_absorpt_correction_T_min 0.5405
_exptl_absorpt_correction_type multi-scan
_exptl_absorpt_process_details 'SADABS (Bruker-AXS)'
_exptl_crystal_colour yellow
_exptl_crystal_density_diffrn 1.379
_exptl_crystal_density_method 'not measured'
_exptl_crystal_description plate
_exptl_crystal_F_000 1848
_exptl_crystal_size_max 1.00
_exptl_crystal_size_mid 0.03
_exptl_crystal_size_min 0.03
_refine_diff_density_max 0.653
_refine_diff_density_min -0.846
_refine_diff_density_rms 0.114
_refine_ls_extinction_method none
_refine_ls_goodness_of_fit_ref 0.987
_refine_ls_hydrogen_treatment mixed
_refine_ls_matrix_type full
_refine_ls_number_parameters 532
_refine_ls_number_reflns 7258
_refine_ls_number_restraints 147
_refine_ls_restrained_S_all 0.980
_refine_ls_R_factor_all 0.1448
_refine_ls_R_factor_gt 0.0539
_refine_ls_shift/su_max 0.001
_refine_ls_shift/su_mean 0.000
_refine_ls_structure_factor_coef Fsqd
_refine_ls_weighting_details 'calc w=1/[\s^2^(Fo^2^)+(0.0433P)^2^+10.5272P] where P=(Fo^2^+2Fc^2^)/3'
_refine_ls_weighting_scheme calc
_refine_ls_wR_factor_gt 0.1032
_refine_ls_wR_factor_ref 0.1372
_reflns_number_gt 3841
_reflns_number_total 7258
_reflns_threshold_expression >2sigma(I)
_cod_data_source_file c1dt10118h.txt
_cod_data_source_block 4
_cod_depositor_comments
;
The following automatic conversions were performed:

'_symmetry_cell_setting' value 'Monoclinic' changed to 'monoclinic'
according to /home/saulius/struct/CIF-dictionaries/cif_core.dic
dictionary named 'cif_core.dic' version 2.4.1 from 2010-06-29.

Automatic conversion script
Id: cif_fix_values 1715 2011-07-08 13:25:40Z adriana 
;
_cod_original_sg_symbol_H-M P2(1)/c
_cod_database_code 7016296

loop_
_symmetry_equiv_pos_as_xyz
'x, y, z'
'-x, y+1/2, -z+1/2'
'-x, -y, -z'
'x, -y-1/2, z-1/2'

loop_
_atom_site_label
_atom_site_type_symbol
_atom_site_fract_x
_atom_site_fract_y
_atom_site_fract_z
_atom_site_U_iso_or_equiv
_atom_site_adp_type
_atom_site_occupancy
_atom_site_symmetry_multiplicity
_atom_site_calc_flag
_atom_site_refinement_flags
_atom_site_disorder_assembly
_atom_site_disorder_group
Pd1 Pd 0.28406(5) 0.22789(2) 0.29927(3) 0.02453(16) Uani 1 1 d . . .
Cl1 Cl 0.47395(16) 0.26826(8) 0.28849(11) 0.0346(4) Uani 1 1 d . . .
P1 P 0.22086(18) 0.09687(7) 0.28296(12) 0.0282(5) Uani 1 1 d . . .
P2 P 0.03115(17) 0.29201(7) 0.30376(11) 0.0259(5) Uani 1 1 d . . .
S1 S 0.36312(17) 0.14322(7) 0.27937(12) 0.0324(5) Uani 1 1 d . . .
S2 S 0.20067(17) 0.31098(7) 0.32774(12) 0.0317(5) Uani 1 1 d . . .
C1 C 0.1300(6) 0.1953(3) 0.3002(4) 0.0224(16) Uani 1 1 d . . .
C2 C 0.1054(6) 0.1391(2) 0.2922(4) 0.0212(15) Uani 1 1 d . . .
C3 C 0.0232(6) 0.2224(3) 0.2999(4) 0.0244(16) Uani 1 1 d . . .
C4 C -0.0696(6) 0.1843(3) 0.2917(4) 0.0238(16) Uani 1 1 d . . .
C5 C -0.1911(6) 0.1880(3) 0.2888(4) 0.0346(19) Uani 1 1 d . . .
H5 H -0.2272 0.2218 0.2943 0.042 Uiso 1 1 calc R . .
C6 C -0.2583(7) 0.1418(3) 0.2777(5) 0.039(2) Uani 1 1 d . . .
H6 H -0.3403 0.1447 0.2746 0.047 Uiso 1 1 calc R . .
C7 C -0.2082(7) 0.0920(3) 0.2712(4) 0.0358(19) Uani 1 1 d . . .
H7 H -0.2561 0.0612 0.2636 0.043 Uiso 1 1 calc R . .
C8 C -0.0887(7) 0.0865(3) 0.2757(4) 0.0305(18) Uani 1 1 d . . .
H8 H -0.0549 0.0520 0.2717 0.037 Uiso 1 1 calc R . .
C9 C -0.0180(6) 0.1318(3) 0.2862(4) 0.0261(17) Uani 1 1 d . . .
C10 C 0.1990(6) 0.0565(3) 0.1817(4) 0.0297(18) Uani 1 1 d . . .
C11 C 0.2132(8) 0.0802(3) 0.0987(5) 0.050(2) Uani 1 1 d . . .
H11 H 0.2390 0.1162 0.0966 0.060 Uiso 1 1 calc R . .
C12 C 0.1899(8) 0.0518(4) 0.0185(5) 0.056(3) Uani 1 1 d . . .
H12 H 0.1993 0.0684 -0.0378 0.067 Uiso 1 1 calc R . .
C13 C 0.1536(7) -0.0003(3) 0.0216(6) 0.049(2) Uani 1 1 d . . .
H13 H 0.1387 -0.0199 -0.0328 0.059 Uiso 1 1 calc R . .
C14 C 0.1386(8) -0.0240(3) 0.1022(6) 0.050(2) Uani 1 1 d . . .
H14 H 0.1123 -0.0600 0.1033 0.060 Uiso 1 1 calc R . .
C15 C 0.1612(7) 0.0036(3) 0.1823(5) 0.041(2) Uani 1 1 d . . .
H15 H 0.1508 -0.0136 0.2380 0.050 Uiso 1 1 calc R . .
C16 C 0.2404(7) 0.0503(3) 0.3757(4) 0.0306(18) Uani 1 1 d . . .
C17 C 0.1644(7) 0.0506(3) 0.4435(5) 0.039(2) Uani 1 1 d . . .
H17 H 0.0987 0.0735 0.4391 0.047 Uiso 1 1 calc R . .
C18 C 0.1855(9) 0.0168(3) 0.5181(5) 0.048(2) Uani 1 1 d . . .
H18 H 0.1336 0.0164 0.5643 0.057 Uiso 1 1 calc R . .
C19 C 0.2818(9) -0.0159(3) 0.5246(6) 0.050(2) Uani 1 1 d . . .
H19 H 0.2967 -0.0381 0.5761 0.060 Uiso 1 1 calc R . .
C20 C 0.3565(8) -0.0168(3) 0.4574(6) 0.057(3) Uani 1 1 d . . .
H20 H 0.4217 -0.0401 0.4618 0.068 Uiso 1 1 calc R . .
C21 C 0.3357(7) 0.0167(3) 0.3826(6) 0.046(2) Uani 1 1 d . . .
H21 H 0.3873 0.0163 0.3362 0.055 Uiso 1 1 calc R . .
C22 C -0.0233(6) 0.3221(3) 0.1982(4) 0.0261(16) Uani 1 1 d . . .
C23 C -0.0441(7) 0.3766(3) 0.1915(5) 0.038(2) Uani 1 1 d . . .
H23 H -0.0378 0.3982 0.2441 0.046 Uiso 1 1 calc R . .
C24 C -0.0744(7) 0.3996(3) 0.1077(5) 0.046(2) Uani 1 1 d . . .
H24 H -0.0887 0.4370 0.1034 0.055 Uiso 1 1 calc R . .
C25 C -0.0837(7) 0.3687(3) 0.0310(5) 0.039(2) Uani 1 1 d . . .
H25 H -0.1052 0.3845 -0.0260 0.047 Uiso 1 1 calc R . .
C26 C -0.0615(7) 0.3147(3) 0.0377(5) 0.043(2) Uani 1 1 d . . .
H26 H -0.0669 0.2931 -0.0151 0.051 Uiso 1 1 calc R . .
C27 C -0.0313(7) 0.2919(3) 0.1206(4) 0.039(2) Uani 1 1 d . . .
H27 H -0.0157 0.2546 0.1243 0.046 Uiso 1 1 calc R . .
C28 C -0.0550(7) 0.3197(3) 0.3882(4) 0.0280(17) Uani 1 1 d . . .
C29 C -0.1731(7) 0.3246(3) 0.3722(5) 0.036(2) Uani 1 1 d . . .
H29 H -0.2084 0.3172 0.3135 0.044 Uiso 1 1 calc R . .
C30 C -0.2430(8) 0.3402(3) 0.4402(6) 0.050(2) Uani 1 1 d . . .
H30 H -0.3249 0.3420 0.4290 0.060 Uiso 1 1 calc R . .
C31 C -0.1893(10) 0.3531(3) 0.5245(6) 0.051(3) Uani 1 1 d . . .
H31 H -0.2346 0.3647 0.5712 0.061 Uiso 1 1 calc R . .
C32 C -0.0722(10) 0.3491(3) 0.5402(5) 0.053(3) Uani 1 1 d . . .
H32 H -0.0372 0.3576 0.5984 0.063 Uiso 1 1 calc R . .
C33 C -0.0019(7) 0.3330(3) 0.4734(4) 0.0348(19) Uani 1 1 d . . .
H33 H 0.0799 0.3310 0.4855 0.042 Uiso 1 1 calc R . .
N1 N 0.4624(6) 0.2797(3) 0.0731(4) 0.0504(19) Uani 1 1 d D . .
H1 H 0.464(7) 0.271(3) 0.1302(15) 0.061 Uiso 1 1 d D . .
C34 C 0.4921(9) 0.2271(4) 0.0217(6) 0.065(3) Uani 1 1 d . . .
H34A H 0.4309 0.2208 -0.0277 0.078 Uiso 1 1 calc R . .
H34B H 0.5661 0.2324 -0.0059 0.078 Uiso 1 1 calc R . .
C35 C 0.5023(10) 0.1794(4) 0.0788(6) 0.078(3) Uani 1 1 d . . .
H35A H 0.5656 0.1843 0.1261 0.118 Uiso 1 1 calc R . .
H35B H 0.5187 0.1482 0.0420 0.118 Uiso 1 1 calc R . .
H35C H 0.4295 0.1736 0.1066 0.118 Uiso 1 1 calc R . .
C36 C 0.3449(8) 0.2975(5) 0.0392(6) 0.069(3) Uani 1 1 d . . .
H36 H 0.3445 0.3046 -0.0269 0.083 Uiso 1 1 calc R . .
C37 C 0.3163(10) 0.3507(4) 0.0872(8) 0.095(4) Uani 1 1 d . . .
H37A H 0.3180 0.3446 0.1524 0.143 Uiso 1 1 calc R . .
H37B H 0.2389 0.3630 0.0645 0.143 Uiso 1 1 calc R . .
H37C H 0.3738 0.3779 0.0750 0.143 Uiso 1 1 calc R . .
C38 C 0.2544(7) 0.2552(4) 0.0536(6) 0.064(3) Uani 1 1 d . . .
H38A H 0.2768 0.2214 0.0265 0.095 Uiso 1 1 calc R . .
H38B H 0.1791 0.2668 0.0252 0.095 Uiso 1 1 calc R . .
H38C H 0.2488 0.2500 0.1184 0.095 Uiso 1 1 calc R . .
C39 C 0.5610(7) 0.3184(3) 0.0747(5) 0.044(2) Uani 1 1 d . . .
H39 H 0.5390 0.3497 0.1117 0.053 Uiso 1 1 calc R . .
C40 C 0.5786(8) 0.3400(4) -0.0189(5) 0.062(3) Uani 1 1 d . . .
H40A H 0.6443 0.3648 -0.0150 0.093 Uiso 1 1 calc R . .
H40B H 0.5084 0.3588 -0.0430 0.093 Uiso 1 1 calc R . .
H40C H 0.5944 0.3102 -0.0589 0.093 Uiso 1 1 calc R . .
C41 C 0.6677(9) 0.2962(5) 0.1201(7) 0.100(4) Uani 1 1 d . . .
H41A H 0.6492 0.2769 0.1745 0.150 Uiso 1 1 calc R . .
H41B H 0.7220 0.3253 0.1369 0.150 Uiso 1 1 calc R . .
H41C H 0.7030 0.2714 0.0793 0.150 Uiso 1 1 calc R . .
O1 O 0.5557(14) 1.0079(6) 0.2351(11) 0.099(3) Uani 0.574(10) 1 d PU A 1
C42 C 0.524(2) 1.0157(8) 0.1502(16) 0.102(4) Uani 0.574(10) 1 d PU A 1
H42A H 0.5917 1.0278 0.1186 0.122 Uiso 0.574(10) 1 calc PR A 1
H42B H 0.4640 1.0439 0.1436 0.122 Uiso 0.574(10) 1 calc PR A 1
C43 C 0.478(3) 0.9651(8) 0.110(2) 0.108(4) Uani 0.574(10) 1 d PU A 1
H43A H 0.3942 0.9618 0.1167 0.130 Uiso 0.574(10) 1 calc PR A 1
H43B H 0.4914 0.9631 0.0454 0.130 Uiso 0.574(10) 1 calc PR A 1
C44 C 0.541(3) 0.9244(8) 0.1599(18) 0.112(4) Uani 0.574(10) 1 d PU A 1
H44A H 0.5954 0.9070 0.1208 0.134 Uiso 0.574(10) 1 calc PR A 1
H44B H 0.4867 0.8968 0.1785 0.134 Uiso 0.574(10) 1 calc PR A 1
C45 C 0.605(3) 0.9454(9) 0.2381(18) 0.106(4) Uani 0.574(10) 1 d PU A 1
H45A H 0.6901 0.9441 0.2327 0.127 Uiso 0.574(10) 1 calc PR A 1
H45B H 0.5872 0.9266 0.2936 0.127 Uiso 0.574(10) 1 calc PR A 1
O1' O 0.585(2) 0.9740(10) 0.2472(16) 0.110(4) Uani 0.426(10) 1 d PU A 2
C42' C 0.566(3) 0.9831(12) 0.151(2) 0.109(3) Uani 0.426(10) 1 d PU A 2
H42C H 0.6419 0.9820 0.1243 0.131 Uiso 0.426(10) 1 calc PR A 2
H42D H 0.5329 1.0192 0.1398 0.131 Uiso 0.426(10) 1 calc PR A 2
C43' C 0.487(4) 0.9428(12) 0.104(3) 0.109(4) Uani 0.426(10) 1 d PU A 2
H43C H 0.5289 0.9154 0.0714 0.130 Uiso 0.426(10) 1 calc PR A 2
H43D H 0.4242 0.9590 0.0645 0.130 Uiso 0.426(10) 1 calc PR A 2
C44' C 0.443(3) 0.9202(11) 0.202(2) 0.104(4) Uani 0.426(10) 1 d PU A 2
H44C H 0.3629 0.9328 0.2068 0.124 Uiso 0.426(10) 1 calc PR A 2
H44D H 0.4412 0.8806 0.1996 0.124 Uiso 0.426(10) 1 calc PR A 2
C45' C 0.507(3) 0.9348(10) 0.275(2) 0.099(4) Uani 0.426(10) 1 d PU A 2
H45C H 0.5499 0.9038 0.3018 0.119 Uiso 0.426(10) 1 calc PR A 2
H45D H 0.4575 0.9499 0.3196 0.119 Uiso 0.426(10) 1 calc PR A 2

loop_
_atom_site_aniso_label
_atom_site_aniso_U_11
_atom_site_aniso_U_22
_atom_site_aniso_U_33
_atom_site_aniso_U_23
_atom_site_aniso_U_13
_atom_site_aniso_U_12
Pd1 0.0332(3) 0.0214(3) 0.0187(3) 0.0014(3) 0.0007(2) -0.0018(3)
Cl1 0.0400(11) 0.0409(11) 0.0226(9) 0.0026(9) 0.0010(7) -0.0098(10)
P1 0.0396(13) 0.0194(10) 0.0253(10) 0.0004(8) 0.0009(9) 0.0021(9)
P2 0.0387(12) 0.0207(10) 0.0181(9) 0.0001(8) 0.0013(8) 0.0040(9)
S1 0.0345(12) 0.0260(10) 0.0367(11) -0.0005(8) 0.0037(9) 0.0009(9)
S2 0.0386(12) 0.0229(10) 0.0332(11) -0.0012(8) -0.0001(9) -0.0008(9)
C1 0.030(4) 0.020(4) 0.018(4) 0.001(3) 0.004(3) -0.003(3)
C2 0.024(4) 0.019(4) 0.019(4) -0.001(3) -0.001(3) 0.002(3)
C3 0.036(4) 0.018(4) 0.020(3) 0.001(3) 0.004(3) -0.001(4)
C4 0.029(4) 0.028(4) 0.013(3) 0.005(3) -0.002(3) 0.000(3)
C5 0.035(5) 0.040(5) 0.029(4) 0.001(4) 0.000(3) 0.002(4)
C6 0.033(5) 0.052(5) 0.031(4) 0.001(4) 0.004(3) -0.013(4)
C7 0.046(6) 0.034(5) 0.028(4) -0.001(3) 0.003(4) -0.019(4)
C8 0.042(5) 0.027(4) 0.022(4) 0.000(3) 0.003(3) -0.010(4)
C9 0.035(5) 0.022(4) 0.021(4) -0.002(3) 0.007(3) -0.005(3)
C10 0.035(5) 0.029(4) 0.025(4) 0.001(3) 0.003(3) -0.001(4)
C11 0.079(7) 0.033(5) 0.036(5) -0.001(4) -0.004(5) -0.001(5)
C12 0.085(8) 0.051(6) 0.029(5) 0.002(4) -0.009(5) 0.010(5)
C13 0.062(6) 0.042(5) 0.043(5) -0.020(4) -0.005(4) 0.004(5)
C14 0.075(7) 0.029(5) 0.045(5) -0.008(4) 0.001(5) 0.000(4)
C15 0.067(6) 0.027(4) 0.030(4) 0.002(4) 0.005(4) -0.003(4)
C16 0.038(5) 0.027(4) 0.027(4) 0.004(3) 0.000(3) 0.000(4)
C17 0.061(6) 0.023(4) 0.034(5) 0.003(3) 0.000(4) -0.004(4)
C18 0.086(7) 0.030(5) 0.026(5) -0.003(4) -0.004(4) -0.014(5)
C19 0.080(7) 0.034(5) 0.033(5) 0.010(4) -0.013(5) -0.012(5)
C20 0.049(6) 0.042(6) 0.077(7) 0.026(5) -0.015(5) 0.006(5)
C21 0.042(6) 0.042(5) 0.053(5) 0.023(4) -0.002(4) 0.002(4)
C22 0.028(4) 0.035(4) 0.015(3) -0.003(3) 0.002(3) 0.000(4)
C23 0.060(6) 0.025(4) 0.027(4) 0.002(3) -0.001(4) 0.008(4)
C24 0.071(7) 0.031(5) 0.035(5) 0.008(4) -0.004(4) 0.001(4)
C25 0.050(6) 0.041(5) 0.028(4) 0.018(4) 0.009(4) 0.003(4)
C26 0.056(6) 0.060(6) 0.013(4) -0.005(4) 0.003(4) 0.001(5)
C27 0.064(6) 0.028(4) 0.024(4) -0.002(3) 0.004(4) 0.005(4)
C28 0.043(5) 0.017(4) 0.026(4) 0.002(3) 0.012(3) 0.008(4)
C29 0.054(6) 0.032(5) 0.025(4) 0.005(3) 0.011(4) 0.006(4)
C30 0.068(7) 0.036(5) 0.049(6) 0.002(4) 0.025(5) -0.002(4)
C31 0.082(8) 0.035(5) 0.041(5) 0.001(4) 0.038(5) 0.007(5)
C32 0.106(9) 0.031(5) 0.024(5) -0.001(4) 0.019(5) 0.012(5)
C33 0.060(6) 0.025(4) 0.021(4) 0.000(3) 0.004(4) 0.009(4)
N1 0.035(4) 0.091(6) 0.026(4) 0.020(4) 0.003(3) -0.001(4)
C34 0.084(7) 0.070(6) 0.042(5) -0.007(5) 0.009(5) -0.011(6)
C35 0.115(10) 0.065(7) 0.060(6) -0.001(6) 0.037(6) -0.014(7)
C36 0.062(7) 0.115(9) 0.028(5) 0.015(5) -0.016(5) -0.020(6)
C37 0.109(10) 0.063(8) 0.105(9) 0.017(7) -0.042(7) 0.026(7)
C38 0.049(6) 0.099(8) 0.043(5) 0.006(5) 0.001(4) -0.023(6)
C39 0.052(6) 0.057(6) 0.022(4) -0.004(4) -0.006(4) -0.019(5)
C40 0.075(7) 0.081(7) 0.032(5) 0.011(5) 0.004(4) -0.033(6)
C41 0.056(7) 0.180(13) 0.064(7) 0.040(8) 0.005(5) -0.022(8)
O1 0.135(8) 0.049(7) 0.109(7) -0.007(6) -0.019(6) 0.009(7)
C42 0.131(9) 0.054(7) 0.113(7) -0.004(7) -0.033(7) 0.014(8)
C43 0.138(9) 0.062(8) 0.116(7) -0.010(7) -0.042(7) 0.014(8)
C44 0.145(9) 0.062(7) 0.119(7) -0.008(7) -0.040(7) 0.017(8)
C45 0.141(9) 0.052(7) 0.116(7) -0.011(7) -0.037(6) 0.018(7)
O1' 0.141(9) 0.068(8) 0.115(7) -0.013(8) -0.029(7) 0.012(8)
C42' 0.143(8) 0.062(7) 0.115(7) -0.009(7) -0.035(6) 0.010(7)
C43' 0.140(9) 0.062(8) 0.114(7) -0.006(8) -0.042(7) 0.015(8)
C44' 0.135(10) 0.057(8) 0.111(8) -0.009(8) -0.036(7) 0.020(8)
C45' 0.131(10) 0.050(8) 0.108(8) -0.016(8) -0.029(7) 0.019(8)

loop_
_atom_type_symbol
_atom_type_description
_atom_type_scat_dispersion_real
_atom_type_scat_dispersion_imag
_atom_type_scat_source
C C 0.0033 0.0016 'International Tables Vol C Tables 4.2.6.8 and 6.1.1.4'
H H 0.0000 0.0000 'International Tables Vol C Tables 4.2.6.8 and 6.1.1.4'
N N 0.0061 0.0033 'International Tables Vol C Tables 4.2.6.8 and 6.1.1.4'
P P 0.1023 0.0942 'International Tables Vol C Tables 4.2.6.8 and 6.1.1.4'
S S 0.1246 0.1234 'International Tables Vol C Tables 4.2.6.8 and 6.1.1.4'
Cl Cl 0.1484 0.1585 'International Tables Vol C Tables 4.2.6.8 and 6.1.1.4'
Pd Pd -0.9988 1.0072 'International Tables Vol C Tables 4.2.6.8 and 6.1.1.4'
O O 0.0106 0.0060 'International Tables Vol C Tables 4.2.6.8 and 6.1.1.4'

loop_
_geom_angle_atom_site_label_1
_geom_angle_atom_site_label_2
_geom_angle_atom_site_label_3
_geom_angle
C1 Pd1 S1 89.48(19)
C1 Pd1 S2 88.7(2)
S1 Pd1 S2 176.43(7)
C1 Pd1 Cl1 176.62(18)
S1 Pd1 Cl1 90.09(7)
S2 Pd1 Cl1 91.86(7)
C2 P1 C16 112.6(3)
C2 P1 C10 110.7(3)
C16 P1 C10 106.1(3)
C2 P1 S1 106.9(2)
C16 P1 S1 109.9(3)
C10 P1 S1 110.8(2)
C3 P2 C22 111.9(3)
C3 P2 C28 112.0(3)
C22 P2 C28 105.8(3)
C3 P2 S2 106.7(3)
C22 P2 S2 108.6(2)
C28 P2 S2 111.8(3)
P1 S1 Pd1 100.82(10)
P2 S2 Pd1 99.71(9)
C3 C1 C2 107.6(6)
C3 C1 Pd1 126.7(5)
C2 C1 Pd1 125.4(5)
C9 C2 C1 108.6(6)
C9 C2 P1 133.9(5)
C1 C2 P1 117.2(5)
C1 C3 C4 109.3(6)
C1 C3 P2 115.8(5)
C4 C3 P2 134.8(5)
C5 C4 C3 134.3(7)
C5 C4 C9 118.3(6)
C3 C4 C9 107.4(6)
C6 C5 C4 119.7(7)
C7 C6 C5 121.5(7)
C6 C7 C8 120.6(7)
C7 C8 C9 119.8(7)
C8 C9 C2 132.8(7)
C8 C9 C4 120.1(7)
C2 C9 C4 107.1(6)
C11 C10 C15 118.1(7)
C11 C10 P1 118.8(6)
C15 C10 P1 123.0(5)
C10 C11 C12 120.9(8)
C13 C12 C11 119.6(8)
C14 C13 C12 120.4(8)
C13 C14 C15 120.8(8)
C14 C15 C10 120.3(7)
C21 C16 C17 119.8(7)
C21 C16 P1 119.8(6)
C17 C16 P1 120.3(6)
C16 C17 C18 119.5(8)
C19 C18 C17 120.0(8)
C20 C19 C18 120.8(8)
C19 C20 C21 119.5(8)
C16 C21 C20 120.5(8)
C27 C22 C23 118.6(6)
C27 C22 P2 119.7(5)
C23 C22 P2 121.2(5)
C22 C23 C24 120.1(7)
C25 C24 C23 120.5(7)
C24 C25 C26 119.4(7)
C25 C26 C27 120.1(7)
C22 C27 C26 121.3(7)
C29 C28 C33 119.4(6)
C29 C28 P2 120.9(5)
C33 C28 P2 119.6(6)
C28 C29 C30 121.6(8)
C31 C30 C29 118.3(9)
C32 C31 C30 120.1(8)
C31 C32 C33 122.1(8)
C32 C33 C28 118.3(8)
C36 N1 C39 119.3(7)
C36 N1 C34 108.6(7)
C39 N1 C34 110.6(6)
C35 C34 N1 114.2(7)
N1 C36 C38 111.6(8)
N1 C36 C37 109.0(8)
C38 C36 C37 110.8(9)
C41 C39 N1 112.0(8)
C41 C39 C40 112.5(8)
N1 C39 C40 112.0(6)
C42 O1 C45 103.6(16)
O1 C42 C43 108.9(19)
C44 C43 C42 104(2)
C43 C44 C45 111.7(19)
C44 C45 O1 99.7(17)
C45' O1' C42' 110(2)
O1' C42' C43' 113(3)
C42' C43' C44' 93(3)
C45' C44' C43' 116(3)
C44' C45' O1' 106(3)

loop_
_geom_bond_atom_site_label_1
_geom_bond_atom_site_label_2
_geom_bond_distance
Pd1 C1 1.962(7)
Pd1 S1 2.3341(19)
Pd1 S2 2.3438(19)
Pd1 Cl1 2.4362(18)
P1 C2 1.719(7)
P1 C16 1.805(7)
P1 C10 1.813(7)
P1 S1 2.018(3)
P2 C3 1.742(7)
P2 C22 1.806(7)
P2 C28 1.806(7)
P2 S2 2.021(3)
C1 C3 1.410(9)
C1 C2 1.435(8)
C2 C9 1.435(9)
C3 C4 1.433(9)
C4 C5 1.407(9)
C4 C9 1.446(9)
C5 C6 1.393(10)
C6 C7 1.381(10)
C7 C8 1.387(10)
C8 C9 1.398(9)
C10 C11 1.392(9)
C10 C15 1.394(9)
C11 C12 1.396(11)
C12 C13 1.369(11)
C13 C14 1.362(11)
C14 C15 1.384(10)
C16 C21 1.384(10)
C16 C17 1.393(10)
C17 C18 1.400(10)
C18 C19 1.379(12)
C19 C20 1.376(11)
C20 C21 1.397(10)
C22 C27 1.376(9)
C22 C23 1.385(9)
C23 C24 1.392(10)
C24 C25 1.375(10)
C25 C26 1.376(10)
C26 C27 1.378(9)
C28 C29 1.374(10)
C28 C33 1.402(9)
C29 C30 1.403(10)
C30 C31 1.389(12)
C31 C32 1.360(12)
C32 C33 1.395(10)
N1 C36 1.479(11)
N1 C39 1.496(10)
N1 C34 1.572(11)
C34 C35 1.463(12)
C36 C38 1.517(11)
C36 C37 1.557(13)
C39 C41 1.467(12)
C39 C40 1.524(10)
O1 C42 1.30(2)
O1 C45 1.66(2)
C42 C43 1.48(3)
C43 C44 1.42(3)
C44 C45 1.43(3)
O1' C45' 1.41(4)
O1' C42' 1.45(4)
C42' C43' 1.49(5)
C43' C44' 1.67(5)
C44' C45' 1.31(3)
